data_4336665
loop_
_publ_author_name
'Mark W. Bezpalko'
'Bruce M. Foxman'
'Christine M. Thomas'

_publ_section_title
;
 Noninnocent Behavior of Bidentate Amidophosphido [NP]2-Ligands upon
 Coordination to Copper
;
_journal_name_full 'Inorganic Chemistry'
_journal_page_first 12329
_journal_page_last 12331
_journal_paper_doi 10.1021/ic402257z
_journal_volume 52
_journal_year 2013
_chemical_formula_moiety 'C31 H46 Cu1 N1 O1 P3'
_chemical_formula_sum 'C31 H46 Cu N O P3'
_chemical_formula_weight 605.18
_space_group_IT_number 14
_symmetry_cell_setting monoclinic
_symmetry_space_group_name_Hall '-P 2yn'
_symmetry_space_group_name_H-M 'P 1 21/n 1'
_atom_sites_solution_hydrogens difmap
_atom_sites_solution_primary direct
_audit_creation_date 2013-04-17
_audit_creation_method CRYSTALS_ver_14.52
_cell_angle_alpha 90
_cell_angle_beta 98.483(2)
_cell_angle_gamma 90
_cell_formula_units_Z 4
_cell_length_a 9.7249(3)
_cell_length_b 19.2777(6)
_cell_length_c 17.1871(6)
_cell_measurement_reflns_used 5848
_cell_measurement_temperature 120
_cell_measurement_theta_max 26
_cell_measurement_theta_min 2
_cell_volume 3186.88(18)
_computing_cell_refinement 'Apex2 (Bruker AXS, 2006)'
_computing_data_collection 'Apex2 (Bruker AXS, 2006)'
_computing_data_reduction 'Apex2 (Bruker AXS, 2006)'
_computing_molecular_graphics 'CAMERON (Watkin et al., 1996)'
_computing_publication_material 'CRYSTALS (Betteridge et al., 2003)'
_computing_structure_refinement 'CRYSTALS (Betteridge et al., 2003)'
_computing_structure_solution 'SIR92 (Altomare et al., 1994)'
_diffrn_ambient_temperature 120
_diffrn_measured_fraction_theta_full 0.999
_diffrn_measured_fraction_theta_max 0.999
_diffrn_measurement_device Area
_diffrn_measurement_device_type 'Bruker Kappa Apex2'
_diffrn_measurement_method '\f & \w scans'
_diffrn_radiation_monochromator graphite
_diffrn_radiation_type 'Mo K\a'
_diffrn_radiation_wavelength 0.71073
_diffrn_reflns_av_R_equivalents 0.073
_diffrn_reflns_limit_h_max 11
_diffrn_reflns_limit_h_min -11
_diffrn_reflns_limit_k_max 23
_diffrn_reflns_limit_k_min -23
_diffrn_reflns_limit_l_max 21
_diffrn_reflns_limit_l_min -21
_diffrn_reflns_number 39211
_diffrn_reflns_theta_full 26.031
_diffrn_reflns_theta_max 26.031
_diffrn_reflns_theta_min 1.597
_diffrn_standards_number 0
_exptl_absorpt_coefficient_mu 0.859
_exptl_absorpt_correction_T_max 0.90
_exptl_absorpt_correction_T_min 0.89
_exptl_absorpt_correction_type numerical
_exptl_absorpt_process_details
; 
 Analytical Absorption (De Meulenaer & Tompa, 1965) 
;
_exptl_crystal_colour orange
_exptl_crystal_density_diffrn 1.261
_exptl_crystal_description prism
_exptl_crystal_F_000 1284
_exptl_crystal_size_max 0.210
_exptl_crystal_size_mid 0.130
_exptl_crystal_size_min 0.120
_refine_diff_density_max 1.33
_refine_diff_density_min -1.17
_refine_ls_extinction_method none
_refine_ls_goodness_of_fit_ref 1.0000
_refine_ls_hydrogen_treatment constr
_refine_ls_matrix_type full
_refine_ls_number_parameters 334
_refine_ls_number_reflns 6264
_refine_ls_number_restraints 7
_refine_ls_R_factor_all 0.0674
_refine_ls_R_factor_gt 0.0463
_refine_ls_shift/su_max 0.0225448
_refine_ls_shift/su_mean 0.0032948
_refine_ls_structure_factor_coef Fsqd
_refine_ls_weighting_details
;
 Method= Modified Sheldrick 
 w=1/[\s^2^(F^2^) + ( 0.05P)^2^ + 5.85P] 
 ,where P=(max(Fo^2^,0) + 2Fc^2^)/3 
;
_refine_ls_weighting_scheme calc
_refine_ls_wR_factor_all 0.1154
_refine_ls_wR_factor_gt 0.1066
_refine_ls_wR_factor_ref 0.1154
_reflns_limit_h_max 11
_reflns_limit_h_min -11
_reflns_limit_k_max 23
_reflns_limit_k_min 0
_reflns_limit_l_max 21
_reflns_limit_l_min 0
_reflns_number_gt 4664
_reflns_number_total 6264
_reflns_threshold_expression I>2.0\s(I)
_oxford_diffrn_Wilson_B_factor 0.00
_oxford_diffrn_Wilson_scale 0.00
_oxford_refine_ls_r_factor_ref 0.0674
_oxford_refine_ls_scale 0.10109(3)
_oxford_reflns_number_all 6264
_oxford_reflns_threshold_expression_ref I>-10.0\s(I)
_oxford_structure_analysis_title 'mwb3_78_0m in P2(1)/n'
_cod_data_source_file ic402257z_si_002_2.cif
_cod_data_source_block 5b
_cod_original_sg_symbol_Hall '-P 2yn '
_cod_original_sg_symbol_H-M 'P 1 21/n 1 '
_cod_original_formula_sum 'C31 H46 Cu1 N1 O1 P3'
_cod_database_code 4336665

loop_
_symmetry_equiv_pos_as_xyz
x,y,z
-x,-y,-z
-x+1/2,y+1/2,-z+1/2
x+1/2,-y+1/2,z+1/2

loop_
_atom_site_label
_atom_site_type_symbol
_atom_site_fract_x
_atom_site_fract_y
_atom_site_fract_z
_atom_site_U_iso_or_equiv
_atom_site_occupancy
_atom_site_adp_type
_atom_site_refinement_flags_posn
_atom_site_refinement_flags_adp
Cu1 Cu 0.43420(4) 0.53495(2) 0.17225(2) 0.0193 1.0000 Uani . .
P1 P 0.42073(8) 0.50888(4) 0.04073(5) 0.0157 1.0000 Uani . .
P2 P 0.28941(10) 0.62608(5) 0.18564(5) 0.0236 1.0000 Uani . .
P3 P 0.63150(10) 0.55534(5) 0.25684(6) 0.0275 1.0000 Uani . .
O1 O 0.6155(7) 0.9065(4) 0.0653(4) 0.1611 1.0000 Uani . .
N1 N 0.3666(3) 0.43583(14) 0.18490(16) 0.0202 1.0000 Uani . .
C1 C 0.3786(3) 0.40424(17) 0.2599(2) 0.0208 1.0000 Uani . .
C2 C 0.4891(3) 0.35845(18) 0.2870(2) 0.0237 1.0000 Uani . .
C3 C 0.5911(4) 0.3370(2) 0.2334(2) 0.0343 1.0000 Uani . .
C4 C 0.5038(4) 0.33352(18) 0.3629(2) 0.0261 1.0000 Uani . .
C5 C 0.4153(4) 0.35260(18) 0.4158(2) 0.0250 1.0000 Uani . .
C6 C 0.4359(4) 0.3254(2) 0.4985(2) 0.0355 1.0000 Uani . .
C7 C 0.3066(3) 0.39727(18) 0.3884(2) 0.0233 1.0000 Uani . .
C8 C 0.2854(3) 0.42182(17) 0.3115(2) 0.0200 1.0000 Uani . .
C9 C 0.1586(4) 0.46445(19) 0.2831(2) 0.0269 1.0000 Uani . .
C10 C 0.3346(3) 0.39617(17) 0.1199(2) 0.0187 1.0000 Uani . .
C11 C 0.2869(3) 0.32638(18) 0.1214(2) 0.0242 1.0000 Uani . .
C12 C 0.2486(3) 0.28911(18) 0.0535(2) 0.0269 1.0000 Uani . .
C13 C 0.2544(4) 0.31750(18) -0.0203(2) 0.0264 1.0000 Uani . .
C14 C 0.3040(3) 0.38439(18) -0.0240(2) 0.0222 1.0000 Uani . .
C15 C 0.3454(3) 0.42372(16) 0.04333(19) 0.0170 1.0000 Uani . .
C16 C 0.2901(3) 0.56026(17) -0.02250(18) 0.0178 1.0000 Uani . .
C17 C 0.1533(3) 0.53754(18) -0.0428(2) 0.0223 1.0000 Uani . .
C18 C 0.0520(4) 0.5807(2) -0.0826(2) 0.0264 1.0000 Uani . .
C19 C 0.0861(4) 0.6467(2) -0.1041(2) 0.0284 1.0000 Uani . .
C20 C 0.2215(4) 0.67011(19) -0.0848(2) 0.0282 1.0000 Uani . .
C21 C 0.3223(4) 0.62740(18) -0.0440(2) 0.0239 1.0000 Uani . .
C22 C 0.1077(4) 0.6256(2) 0.1400(2) 0.0342 1.0000 Uani . .
C23 C 0.2729(5) 0.6496(2) 0.2869(2) 0.0385 1.0000 Uani . .
C24 C 0.3470(4) 0.7086(2) 0.1499(2) 0.0380 1.0000 Uani . .
C25 C 0.6152(4) 0.5320(2) 0.3577(2) 0.0371 1.0000 Uani . .
C26 C 0.7928(4) 0.5124(3) 0.2434(3) 0.0461 1.0000 Uani . .
C27 C 0.6914(5) 0.6449(2) 0.2685(3) 0.0492 1.0000 Uani . .
C28 C 0.5330(8) 0.8402(3) 0.0504(5) 0.1026 1.0000 Uani . U
C29 C 0.4589(9) 0.8498(6) -0.0300(6) 0.1616 1.0000 Uani D U
C30 C 0.5216(8) 0.9048(4) -0.0625(3) 0.0876 1.0000 Uani D .
C31 C 0.6339(8) 0.9256(4) -0.0127(4) 0.0941 1.0000 Uani . .
H31 H 0.6133 0.3751 0.2012 0.0506 1.0000 Uiso R .
H32 H 0.6749 0.3208 0.2636 0.0508 1.0000 Uiso R .
H33 H 0.5527 0.3002 0.2000 0.0509 1.0000 Uiso R .
H41 H 0.5758 0.3026 0.3787 0.0319 1.0000 Uiso R .
H61 H 0.4460 0.2761 0.4985 0.0529 1.0000 Uiso R .
H62 H 0.5160 0.3457 0.5290 0.0533 1.0000 Uiso R .
H63 H 0.3555 0.3360 0.5231 0.0529 1.0000 Uiso R .
H71 H 0.2463 0.4117 0.4228 0.0274 1.0000 Uiso R .
H91 H 0.1805 0.4979 0.2455 0.0397 1.0000 Uiso R .
H92 H 0.1258 0.4883 0.3259 0.0401 1.0000 Uiso R .
H93 H 0.0852 0.4352 0.2585 0.0406 1.0000 Uiso R .
H111 H 0.2816 0.3058 0.1695 0.0281 1.0000 Uiso R .
H121 H 0.2161 0.2438 0.0573 0.0317 1.0000 Uiso R .
H131 H 0.2273 0.2922 -0.0663 0.0326 1.0000 Uiso R .
H141 H 0.3099 0.4041 -0.0735 0.0263 1.0000 Uiso R .
H171 H 0.1297 0.4929 -0.0276 0.0271 1.0000 Uiso R .
H181 H -0.0396 0.5648 -0.0950 0.0320 1.0000 Uiso R .
H191 H 0.0188 0.6756 -0.1310 0.0338 1.0000 Uiso R .
H201 H 0.2454 0.7145 -0.0999 0.0339 1.0000 Uiso R .
H211 H 0.4133 0.6442 -0.0307 0.0285 1.0000 Uiso R .
H221 H 0.0653 0.6678 0.1538 0.0510 1.0000 Uiso R .
H222 H 0.0598 0.5872 0.1585 0.0508 1.0000 Uiso R .
H223 H 0.1035 0.6226 0.0847 0.0509 1.0000 Uiso R .
H231 H 0.3611 0.6632 0.3147 0.0577 1.0000 Uiso R .
H232 H 0.2360 0.6113 0.3131 0.0582 1.0000 Uiso R .
H233 H 0.2095 0.6876 0.2861 0.0577 1.0000 Uiso R .
H241 H 0.2858 0.7449 0.1606 0.0566 1.0000 Uiso R .
H242 H 0.4392 0.7190 0.1748 0.0571 1.0000 Uiso R .
H243 H 0.3491 0.7060 0.0942 0.0572 1.0000 Uiso R .
H251 H 0.5372 0.5554 0.3748 0.0560 1.0000 Uiso R .
H252 H 0.6985 0.5439 0.3928 0.0561 1.0000 Uiso R .
H253 H 0.5999 0.4832 0.3609 0.0560 1.0000 Uiso R .
H261 H 0.7783 0.4637 0.2433 0.0683 1.0000 Uiso R .
H262 H 0.8632 0.5256 0.2851 0.0689 1.0000 Uiso R .
H263 H 0.8166 0.5270 0.1942 0.0690 1.0000 Uiso R .
H271 H 0.7733 0.6464 0.3069 0.0739 1.0000 Uiso R .
H272 H 0.6214 0.6737 0.2858 0.0736 1.0000 Uiso R .
H273 H 0.7140 0.6624 0.2202 0.0735 1.0000 Uiso R .
H281 H 0.4705 0.8378 0.0883 0.1230 1.0000 Uiso R .
H282 H 0.5928 0.8006 0.0548 0.1234 1.0000 Uiso R .
H291 H 0.3659 0.8614 -0.0312 0.1926 1.0000 Uiso R .
H292 H 0.4693 0.8109 -0.0605 0.1929 1.0000 Uiso R .
H301 H 0.4599 0.9403 -0.0724 0.1050 1.0000 Uiso R .
H302 H 0.5524 0.8878 -0.1067 0.1046 1.0000 Uiso R .
H311 H 0.6428 0.9755 -0.0162 0.1141 1.0000 Uiso R .
H312 H 0.7177 0.9034 -0.0268 0.1140 1.0000 Uiso R .

loop_
_atom_site_aniso_label
_atom_site_aniso_U_11
_atom_site_aniso_U_22
_atom_site_aniso_U_33
_atom_site_aniso_U_23
_atom_site_aniso_U_13
_atom_site_aniso_U_12
Cu1 0.0191(2) 0.0187(2) 0.0190(2) 0.00046(17) -0.00069(15) 0.00166(17)
P1 0.0114(4) 0.0173(4) 0.0177(4) 0.0009(3) 0.0000(3) 0.0002(3)
P2 0.0275(5) 0.0187(4) 0.0241(5) -0.0008(4) 0.0017(4) 0.0049(4)
P3 0.0216(5) 0.0357(5) 0.0229(5) -0.0031(4) -0.0041(4) 0.0021(4)
O1 0.135(5) 0.217(8) 0.116(5) 0.029(5) -0.034(4) -0.060(5)
N1 0.0228(15) 0.0174(14) 0.0207(15) 0.0036(11) 0.0039(12) 0.0016(12)
C1 0.0170(17) 0.0196(17) 0.0256(18) 0.0046(14) 0.0027(14) 0.0015(13)
C2 0.0208(18) 0.0249(18) 0.0264(19) 0.0045(15) 0.0062(14) 0.0041(14)
C3 0.024(2) 0.044(2) 0.037(2) 0.0082(18) 0.0094(17) 0.0159(17)
C4 0.0203(18) 0.0241(18) 0.033(2) 0.0067(15) 0.0000(15) 0.0075(15)
C5 0.0227(18) 0.0241(18) 0.0269(19) 0.0067(15) -0.0002(15) -0.0015(14)
C6 0.036(2) 0.042(2) 0.028(2) 0.0102(18) 0.0019(17) 0.0074(18)
C7 0.0198(18) 0.0264(18) 0.0246(18) 0.0009(15) 0.0061(14) 0.0011(14)
C8 0.0167(17) 0.0176(16) 0.0251(18) 0.0024(14) 0.0010(13) 0.0022(13)
C9 0.0230(19) 0.0318(19) 0.0262(19) 0.0031(16) 0.0047(15) 0.0084(16)
C10 0.0095(15) 0.0199(16) 0.0266(18) 0.0034(14) 0.0020(13) 0.0034(12)
C11 0.0196(18) 0.0231(17) 0.030(2) 0.0057(15) 0.0047(15) 0.0021(14)
C12 0.0184(18) 0.0197(17) 0.041(2) 0.0020(16) -0.0001(16) -0.0030(14)
C13 0.0194(18) 0.0245(18) 0.033(2) -0.0059(15) -0.0031(15) -0.0025(14)
C14 0.0144(17) 0.0256(18) 0.0254(19) 0.0028(14) -0.0009(14) 0.0017(13)
C15 0.0073(15) 0.0181(16) 0.0245(17) 0.0005(13) -0.0009(12) -0.0001(12)
C16 0.0164(17) 0.0226(16) 0.0148(16) 0.0013(13) 0.0033(13) 0.0035(13)
C17 0.0175(17) 0.0259(18) 0.0229(17) 0.0001(14) 0.0015(13) 0.0017(14)
C18 0.0149(17) 0.040(2) 0.0228(18) -0.0021(16) -0.0019(14) 0.0063(15)
C19 0.0230(19) 0.036(2) 0.0263(19) 0.0054(16) 0.0035(15) 0.0179(16)
C20 0.030(2) 0.0259(19) 0.031(2) 0.0078(16) 0.0109(16) 0.0104(16)
C21 0.0175(18) 0.0242(18) 0.030(2) 0.0028(15) 0.0037(14) 0.0036(14)
C22 0.030(2) 0.034(2) 0.038(2) -0.0010(17) 0.0026(17) 0.0119(17)
C23 0.052(3) 0.030(2) 0.034(2) -0.0058(17) 0.0079(19) 0.0096(19)
C24 0.047(3) 0.026(2) 0.039(2) 0.0051(17) 0.0007(19) 0.0019(18)
C25 0.035(2) 0.051(3) 0.022(2) -0.0032(18) -0.0051(16) 0.0035(19)
C26 0.027(2) 0.072(3) 0.038(2) -0.003(2) -0.0011(18) 0.013(2)
C27 0.047(3) 0.047(3) 0.048(3) -0.001(2) -0.014(2) -0.013(2)
C28 0.088(4) 0.058(4) 0.182(6) 0.042(4) 0.087(4) 0.038(3)
C29 0.087(6) 0.225(12) 0.170(10) -0.134(9) 0.009(6) -0.081(7)
C30 0.102(5) 0.103(5) 0.047(3) -0.021(4) -0.026(3) -0.003(4)
C31 0.132(7) 0.090(5) 0.066(4) 0.005(4) 0.035(4) -0.017(5)

loop_
_atom_type_symbol
_atom_type_scat_dispersion_real
_atom_type_scat_dispersion_imag
_atom_type_scat_Cromer_Mann_a1
_atom_type_scat_Cromer_Mann_b1
_atom_type_scat_Cromer_Mann_a2
_atom_type_scat_Cromer_Mann_b2
_atom_type_scat_Cromer_Mann_a3
_atom_type_scat_Cromer_Mann_b3
_atom_type_scat_Cromer_Mann_a4
_atom_type_scat_Cromer_Mann_b4
_atom_type_scat_Cromer_Mann_c
_atom_type_scat_source
C 0.0033 0.0016 2.3100 20.8439 1.0200 10.2075 1.5886 0.5687 0.8650 51.6512 0.2156 'International Tables Vol C 4.2.6.8 and 6.1.1.4'
H 0.0000 0.0000 0.4930 10.5109 0.3229 26.1257 0.1402 3.1424 0.0408 57.7998 0.0030 'International Tables Vol C 4.2.6.8 and 6.1.1.4'
N 0.0061 0.0033 12.2126 0.0057 3.1322 9.8933 2.0125 28.9975 1.1663 0.5826 -11.5290 'International Tables Vol C 4.2.6.8 and 6.1.1.4'
P 0.1023 0.0942 6.4345 1.9067 4.1791 27.1570 1.7800 0.5260 1.4908 68.1645 1.1149 'International Tables Vol C 4.2.6.8 and 6.1.1.4'
Cu 0.3201 1.2651 13.3380 3.5828 7.1676 0.2470 5.6158 11.3966 1.6735 64.8126 1.1910 'International Tables Vol C 4.2.6.8 and 6.1.1.4'
O 0.0106 0.0060 3.0485 13.2771 2.2868 5.7011 1.5463 0.3239 0.8670 32.9089 0.2508 'International Tables Vol C 4.2.6.8 and 6.1.1.4'

loop_
_geom_angle_atom_site_label_1
_geom_angle_site_symmetry_1
_geom_angle_atom_site_label_2
_geom_angle_atom_site_label_3
_geom_angle
_geom_angle_publ_flag
P1 . Cu1 P2 108.69(3) yes
P1 . Cu1 P3 126.08(4) yes
P2 . Cu1 P3 106.16(4) yes
P1 . Cu1 N1 85.86(8) yes
P2 . Cu1 N1 119.72(8) yes
P3 . Cu1 N1 110.47(8) yes
P1 2_665 P1 Cu1 134.25(6) yes
P1 2_665 P1 C15 101.22(11) yes
Cu1 . P1 C15 98.00(11) yes
P1 2_665 P1 C16 101.02(11) yes
Cu1 . P1 C16 113.46(10) yes
C15 . P1 C16 104.96(14) yes
Cu1 . P2 C22 121.69(13) yes
Cu1 . P2 C23 115.37(13) yes
C22 . P2 C23 101.24(19) yes
Cu1 . P2 C24 114.37(14) yes
C22 . P2 C24 100.69(19) yes
C23 . P2 C24 100.32(19) yes
Cu1 . P3 C25 112.57(14) yes
Cu1 . P3 C26 120.29(15) yes
C25 . P3 C26 102.0(2) yes
Cu1 . P3 C27 117.50(15) yes
C25 . P3 C27 101.5(2) yes
C26 . P3 C27 100.2(2) yes
C28 . O1 C31 101.3(6) yes
Cu1 . N1 C1 121.0(2) yes
Cu1 . N1 C10 118.7(2) yes
C1 . N1 C10 119.2(3) yes
N1 . C1 C2 121.7(3) yes
N1 . C1 C8 119.9(3) yes
C2 . C1 C8 118.3(3) yes
C1 . C2 C3 120.4(3) yes
C1 . C2 C4 119.8(3) yes
C3 . C2 C4 119.8(3) yes
C2 . C3 H31 111.4 no
C2 . C3 H32 110.1 no
H31 . C3 H32 108.5 no
C2 . C3 H33 109.8 no
H31 . C3 H33 108.7 no
H32 . C3 H33 108.2 no
C2 . C4 C5 122.6(3) yes
C2 . C4 H41 118.0 no
C5 . C4 H41 119.4 no
C4 . C5 C6 121.2(3) yes
C4 . C5 C7 117.1(3) yes
C6 . C5 C7 121.7(3) yes
C5 . C6 H61 110.3 no
C5 . C6 H62 111.1 no
H61 . C6 H62 109.3 no
C5 . C6 H63 109.8 no
H61 . C6 H63 107.5 no
H62 . C6 H63 108.7 no
C5 . C7 C8 122.1(3) yes
C5 . C7 H71 119.0 no
C8 . C7 H71 118.9 no
C1 . C8 C7 120.1(3) yes
C1 . C8 C9 120.3(3) yes
C7 . C8 C9 119.6(3) yes
C8 . C9 H91 109.4 no
C8 . C9 H92 111.3 no
H91 . C9 H92 109.0 no
C8 . C9 H93 110.1 no
H91 . C9 H93 108.8 no
H92 . C9 H93 108.1 no
N1 . C10 C11 123.7(3) yes
N1 . C10 C15 120.6(3) yes
C11 . C10 C15 115.7(3) yes
C10 . C11 C12 121.7(3) yes
C10 . C11 H111 118.9 no
C12 . C11 H111 119.4 no
C11 . C12 C13 121.8(3) yes
C11 . C12 H121 118.8 no
C13 . C12 H121 119.4 no
C12 . C13 C14 118.1(3) yes
C12 . C13 H131 121.4 no
C14 . C13 H131 120.4 no
C13 . C14 C15 122.0(3) yes
C13 . C14 H141 119.1 no
C15 . C14 H141 118.9 no
C10 . C15 P1 116.4(2) yes
C10 . C15 C14 120.6(3) yes
P1 . C15 C14 123.0(3) yes
P1 . C16 C17 122.0(2) yes
P1 . C16 C21 119.7(2) yes
C17 . C16 C21 117.9(3) yes
C16 . C17 C18 121.0(3) yes
C16 . C17 H171 118.9 no
C18 . C17 H171 120.1 no
C17 . C18 C19 120.2(3) yes
C17 . C18 H181 119.9 no
C19 . C18 H181 119.9 no
C18 . C19 C20 119.6(3) yes
C18 . C19 H191 120.5 no
C20 . C19 H191 119.9 no
C19 . C20 C21 120.2(3) yes
C19 . C20 H201 119.9 no
C21 . C20 H201 119.9 no
C16 . C21 C20 121.0(3) yes
C16 . C21 H211 119.7 no
C20 . C21 H211 119.3 no
P2 . C22 H221 108.3 no
P2 . C22 H222 110.5 no
H221 . C22 H222 109.1 no
P2 . C22 H223 109.1 no
H221 . C22 H223 110.3 no
H222 . C22 H223 109.5 no
P2 . C23 H231 110.2 no
P2 . C23 H232 110.3 no
H231 . C23 H232 110.3 no
P2 . C23 H233 108.8 no
H231 . C23 H233 109.0 no
H232 . C23 H233 108.1 no
P2 . C24 H241 110.1 no
P2 . C24 H242 110.3 no
H241 . C24 H242 109.3 no
P2 . C24 H243 110.0 no
H241 . C24 H243 109.6 no
H242 . C24 H243 107.5 no
P3 . C25 H251 111.0 no
P3 . C25 H252 110.7 no
H251 . C25 H252 108.9 no
P3 . C25 H253 109.4 no
H251 . C25 H253 107.9 no
H252 . C25 H253 108.8 no
P3 . C26 H261 108.7 no
P3 . C26 H262 108.8 no
H261 . C26 H262 110.9 no
P3 . C26 H263 107.8 no
H261 . C26 H263 110.2 no
H262 . C26 H263 110.4 no
P3 . C27 H271 109.0 no
P3 . C27 H272 110.6 no
H271 . C27 H272 109.0 no
P3 . C27 H273 110.5 no
H271 . C27 H273 108.3 no
H272 . C27 H273 109.4 no
O1 . C28 C29 103.2(6) yes
O1 . C28 H281 107.5 no
C29 . C28 H281 111.9 no
O1 . C28 H282 111.2 no
C29 . C28 H282 112.5 no
H281 . C28 H282 110.3 no
C28 . C29 C30 106.9(5) yes
C28 . C29 H291 113.0 no
C30 . C29 H291 107.1 no
C28 . C29 H292 110.4 no
C30 . C29 H292 107.5 no
H291 . C29 H292 111.6 no
C29 . C30 C31 109.8(6) yes
C29 . C30 H301 109.6 no
C31 . C30 H301 110.2 no
C29 . C30 H302 106.2 no
C31 . C30 H302 107.4 no
H301 . C30 H302 113.6 no
O1 . C31 C30 108.5(6) yes
O1 . C31 H311 109.9 no
C30 . C31 H311 109.2 no
O1 . C31 H312 110.1 no
C30 . C31 H312 109.8 no
H311 . C31 H312 109.5 no

loop_
_geom_bond_atom_site_label_1
_geom_bond_atom_site_label_2
_geom_bond_site_symmetry_2
_geom_bond_distance
_geom_bond_publ_flag
Cu1 P1 . 2.3004(9) yes
Cu1 P2 . 2.2842(10) yes
Cu1 P3 . 2.2642(10) yes
Cu1 N1 . 2.043(3) yes
P1 P1 2_665 2.2564(17) yes
P1 C15 . 1.801(3) yes
P1 C16 . 1.835(3) yes
P2 C22 . 1.825(4) yes
P2 C23 . 1.828(4) yes
P2 C24 . 1.823(4) yes
P3 C25 . 1.821(4) yes
P3 C26 . 1.818(4) yes
P3 C27 . 1.824(4) yes
O1 C28 . 1.509(9) yes
O1 C31 . 1.427(8) yes
N1 C1 . 1.415(4) yes
N1 C10 . 1.352(4) yes
C1 C2 . 1.415(5) yes
C1 C8 . 1.400(5) yes
C2 C3 . 1.507(5) yes
C2 C4 . 1.378(5) yes
C3 H31 . 0.964 no
C3 H32 . 0.952 no
C3 H33 . 0.953 no
C4 C5 . 1.390(5) yes
C4 H41 . 0.929 no
C5 C6 . 1.501(5) yes
C5 C7 . 1.391(5) yes
C6 H61 . 0.954 no
C6 H62 . 0.956 no
C6 H63 . 0.964 no
C7 C8 . 1.390(5) yes
C7 H71 . 0.934 no
C8 C9 . 1.503(4) yes
C9 H91 . 0.959 no
C9 H92 . 0.961 no
C9 H93 . 0.958 no
C10 C11 . 1.425(5) yes
C10 C15 . 1.438(5) yes
C11 C12 . 1.375(5) yes
C11 H111 . 0.925 no
C12 C13 . 1.390(5) yes
C12 H121 . 0.935 no
C13 C14 . 1.382(5) yes
C13 H131 . 0.933 no
C14 C15 . 1.393(5) yes
C14 H141 . 0.941 no
C16 C17 . 1.395(5) yes
C16 C21 . 1.395(5) yes
C17 C18 . 1.390(5) yes
C17 H171 . 0.936 no
C18 C19 . 1.379(5) yes
C18 H181 . 0.936 no
C19 C20 . 1.386(5) yes
C19 H191 . 0.930 no
C20 C21 . 1.388(5) yes
C20 H201 . 0.933 no
C21 H211 . 0.938 no
C22 H221 . 0.957 no
C22 H222 . 0.955 no
C22 H223 . 0.947 no
C23 H231 . 0.955 no
C23 H232 . 0.961 no
C23 H233 . 0.957 no
C24 H241 . 0.953 no
C24 H242 . 0.955 no
C24 H243 . 0.962 no
C25 H251 . 0.964 no
C25 H252 . 0.963 no
C25 H253 . 0.957 no
C26 H261 . 0.950 no
C26 H262 . 0.950 no
C26 H263 . 0.952 no
C27 H271 . 0.956 no
C27 H272 . 0.959 no
C27 H273 . 0.951 no
C28 C29 . 1.473(11) yes
C28 H281 . 0.955 no
C28 H282 . 0.957 no
C29 C30 . 1.380(10) yes
C29 H291 . 0.928 no
C29 H292 . 0.929 no
C30 C31 . 1.346(9) yes
C30 H301 . 0.910 no
C30 H302 . 0.917 no
C31 H311 . 0.969 no
C31 H312 . 0.982 no
